data_1525648
loop_
_publ_author_name
'Belik, A.A.'
'Pokholok, K.V.'
'Malakho, A.P.'
'Khasanov, S.S.'
'Lazoryak, B.I.'

_publ_section_title
;
 Synthesis and structure of phosphates M3 R4 (P O4)6 (M = Cu, Co; R = Fe,
 Cr, Ga, In) and their interaction with hydrogen
;
_journal_name_full 'Zhurnal Neorganicheskoi Khimii'
_journal_page_first 1633
_journal_page_last 1648
_journal_volume 45
_journal_year 2000
_chemical_formula_sum 'Co3 Fe4 O24 P6'
_chemical_name_systematic 'Co3 Fe4 (P O4)6'
_space_group_IT_number 2
_symmetry_space_group_name_Hall '-P 1'
_symmetry_space_group_name_H-M 'P -1'
_cell_angle_alpha 108.487
_cell_angle_beta 101.518
_cell_angle_gamma 104.666
_cell_formula_units_Z 1
_cell_length_a 7.9096
_cell_length_b 9.2885
_cell_length_c 6.3419
_cell_volume 407.100
_citation_journal_id_ASTM ZNOKAQ
_cod_data_source_file Belik_ZNOKAQ_2000_840.cif
_cod_data_source_block Co3Fe4O24P6
_cod_original_cell_volume 407.1004
_cod_database_code 1525648

loop_
_symmetry_equiv_pos_as_xyz
x,y,z
-x,-y,-z

loop_
_atom_site_label
_atom_site_type_symbol
_atom_site_fract_x
_atom_site_fract_y
_atom_site_fract_z
_atom_site_occupancy
_atom_site_U_iso_or_equiv
O3 O-2 0.28 0.468 0.256 1 0.0
O10 O-2 0.775 0.511 0.369 1 0.0
O6 O-2 0.545 0.647 0.064 1 0.0
Co1 Co+2 0 0 0 1 0.0
Fe2 Fe+3 0.7214 0.5273 0.0461 1 0.0
O7 O-2 0.789 -0.08 0.12 1 0.0
P2 P+5 0.2278 0.3696 0.39 1 0.0
O8 O-2 0.543 0.164 0.122 1 0.0
O2 O-2 0.537 -0.084 0.313 1 0.0
O4 O-2 0.366 0.287 0.453 1 0.0
Co2 Co+2 0.8095 0.2884 0.2876 1 0.0
O11 O-2 0.197 -0.051 0.234 1 0.0
O1 O-2 0.036 0.244 0.271 1 0.0
O9 O-2 0.81 0.347 -0.004 1 0.0
Fe1 Fe+3 0.4526 0.1154 0.3836 1 0.0
O12 O-2 -0.052 0.703 0.211 1 0.0
O5 O-2 0.27 0.78 0.463 1 0.0
P1 P+5 0.5935 0.8313 0.088 1 0.0
P3 P+5 0.1487 0.7686 0.227 1 0.0
